data_1513359
loop_
_publ_author_name
'Low, Yun-Yee'
'Hong, Fong-Jiao'
'Lim, Kuan-Hon'
'Thomas, Noel F.'
'Kam, Toh-Seok'

_publ_section_title
;
 Transformations of the 2,7-Seco Aspidosperma Alkaloid Leuconolam,
 Structure Revision of epi-Leuconolam, and Partial Syntheses of
 Leuconoxine and Leuconodines A and F.
;
_journal_issue 2
_journal_name_full 'Journal of natural products'
_journal_page_first 327
_journal_page_last 338
_journal_paper_doi 10.1021/np400922x
_journal_volume 77
_journal_year 2014
_chemical_absolute_configuration syn
_chemical_formula_moiety 'C19 H22 N2 O'
_chemical_formula_sum 'C19 H22 N2 O'
_chemical_formula_weight 294.39
_chemical_melting_point 130(2)
_chemical_name_common 2-deoxyleuconoxine
_chemical_name_systematic
; 
 ? 
;
_space_group_IT_number 19
_symmetry_cell_setting orthorhombic
_symmetry_space_group_name_Hall 'P 2ac 2ab'
_symmetry_space_group_name_H-M 'P 21 21 21'
_atom_sites_solution_hydrogens geom
_atom_sites_solution_primary direct
_atom_sites_solution_secondary difmap
_audit_creation_method SHELXL-97
_cell_angle_alpha 90.00
_cell_angle_beta 90.00
_cell_angle_gamma 90.00
_cell_formula_units_Z 4
_cell_length_a 11.2107(6)
_cell_length_b 11.5443(6)
_cell_length_c 12.1199(7)
_cell_measurement_reflns_used 4518
_cell_measurement_temperature 296(2)
_cell_measurement_theta_max 22.36
_cell_measurement_theta_min 2.44
_cell_volume 1568.55(15)
_computing_cell_refinement 'SAINT (Bruker, 2007)'
_computing_data_collection 'APEX2 (Bruker, 2007)'
_computing_data_reduction 'SAINT (Bruker, 2007)'
_computing_molecular_graphics 'X-SEED (Barbour, 2001)'
_computing_publication_material
;  
SHELXL-97 (Sheldrick, 2008), enCIFer (Allen et al., 2004),
;
_computing_structure_refinement
;  
SHELXL97 (Sheldrick, 2008), Olex2 (Dolomanov & Puschmann, 2009)
;
_computing_structure_solution 'SHELXS97 (Sheldrick, 2008)'
_diffrn_ambient_temperature 296(2)
_diffrn_measured_fraction_theta_full 1.000
_diffrn_measured_fraction_theta_max 1.000
_diffrn_measurement_device_type 'Bruker APEX-II CCD'
_diffrn_measurement_method '\f and \w scans'
_diffrn_radiation_monochromator graphite
_diffrn_radiation_source 'fine-focus sealed tube'
_diffrn_radiation_type MoK\a
_diffrn_radiation_wavelength 0.71073
_diffrn_reflns_av_R_equivalents 0.0271
_diffrn_reflns_av_sigmaI/netI 0.0160
_diffrn_reflns_limit_h_max 14
_diffrn_reflns_limit_h_min -14
_diffrn_reflns_limit_k_max 15
_diffrn_reflns_limit_k_min -15
_diffrn_reflns_limit_l_max 14
_diffrn_reflns_limit_l_min -15
_diffrn_reflns_number 14949
_diffrn_reflns_theta_full 25.00
_diffrn_reflns_theta_max 27.50
_diffrn_reflns_theta_min 2.44
_exptl_absorpt_coefficient_mu 0.078
_exptl_absorpt_correction_T_max 0.7461
_exptl_absorpt_correction_T_min 0.6808
_exptl_absorpt_correction_type multi-scan
_exptl_absorpt_process_details SADABS
_exptl_crystal_colour yellow
_exptl_crystal_density_diffrn 1.247
_exptl_crystal_density_method 'not measured'
_exptl_crystal_description plate
_exptl_crystal_F_000 632
_exptl_crystal_size_max 0.90
_exptl_crystal_size_mid 0.60
_exptl_crystal_size_min 0.02
_refine_diff_density_max 0.136
_refine_diff_density_min -0.114
_refine_diff_density_rms 0.024
_refine_ls_extinction_method none
_refine_ls_goodness_of_fit_ref 1.029
_refine_ls_hydrogen_treatment constr
_refine_ls_matrix_type full
_refine_ls_number_parameters 200
_refine_ls_number_reflns 2057
_refine_ls_number_restraints 0
_refine_ls_restrained_S_all 1.029
_refine_ls_R_factor_all 0.0478
_refine_ls_R_factor_gt 0.0379
_refine_ls_shift/su_max <0.001
_refine_ls_shift/su_mean <0.001
_refine_ls_structure_factor_coef Fsqd
_refine_ls_weighting_details 'calc w=1/[\s^2^(Fo^2^)+(0.0481P)^2^+0.1894P] where P=(Fo^2^+2Fc^2^)/3'
_refine_ls_weighting_scheme calc
_refine_ls_wR_factor_gt 0.0921
_refine_ls_wR_factor_ref 0.0985
_reflns_number_gt 1736
_reflns_number_total 2057
_reflns_threshold_expression I>2\s(I)
_cod_data_source_file np400922x_si_007.cif
_cod_data_source_block lyy_1364_2_0m
_cod_depositor_comments
;
The following automatic conversions were performed:

'_chemical_melting_point' value '128-132' was changed to '130(2)' -
the average value was taken and precision was
estimated.

'_symmetry_cell_setting' value 'Orthorhombic' changed to
'orthorhombic' according to
/usr/data/users/saulius/automatic-downloads/current/ACS/lib/dictionaries/cif_core.dic
dictionary named 'cif_core.dic' version 2.4.2 from 2011-04-26.

Automatic conversion script
Id: cif_fix_values 2281 2013-09-26 08:29:07Z andrius 
;
_cod_database_code 1513359

loop_
_symmetry_equiv_pos_as_xyz
'x, y, z'
'-x+1/2, -y, z+1/2'
'-x, y+1/2, -z+1/2'
'x+1/2, -y+1/2, -z'

loop_
_atom_site_label
_atom_site_type_symbol
_atom_site_fract_x
_atom_site_fract_y
_atom_site_fract_z
_atom_site_U_iso_or_equiv
_atom_site_adp_type
_atom_site_occupancy
_atom_site_symmetry_multiplicity
_atom_site_calc_flag
_atom_site_refinement_flags
C2 C 0.8124(2) 0.2169(2) 0.8663(2) 0.0650(6) Uani 1 1 d .
H2A H 0.7301 0.2076 0.8893 0.078 Uiso 1 1 calc R
H2B H 0.8124 0.2445 0.7907 0.078 Uiso 1 1 calc R
C3 C 0.6675(2) -0.0023(2) 1.0483(2) 0.0757(7) Uani 1 1 d .
H3A H 0.6203 -0.0704 1.0654 0.091 Uiso 1 1 calc R
H3B H 0.6245 0.0432 0.9941 0.091 Uiso 1 1 calc R
C5 C 0.8305(3) -0.1428(2) 1.0311(2) 0.0709(7) Uani 1 1 d .
C6 C 0.9561(3) -0.14052(18) 0.99907(19) 0.0677(7) Uani 1 1 d .
H6 H 1.0087 -0.2026 1.0034 0.081 Uiso 1 1 calc R
C7 C 0.98277(19) -0.03460(17) 0.96255(16) 0.0504(5) Uani 1 1 d .
C8 C 1.05879(19) 0.01565(17) 0.87910(17) 0.0493(5) Uani 1 1 d .
C9 C 1.1715(2) -0.0125(2) 0.8401(2) 0.0635(6) Uani 1 1 d .
H9 H 1.2181 -0.0678 0.8756 0.076 Uiso 1 1 calc R
C10 C 1.2122(2) 0.0438(2) 0.7473(2) 0.0681(7) Uani 1 1 d .
H10 H 1.2872 0.0261 0.7191 0.082 Uiso 1 1 calc R
C11 C 1.1427(2) 0.1262(2) 0.6958(2) 0.0664(6) Uani 1 1 d .
H11 H 1.1725 0.1633 0.6335 0.080 Uiso 1 1 calc R
C12 C 1.0308(2) 0.15559(19) 0.73328(18) 0.0575(5) Uani 1 1 d .
H12 H 0.9855 0.2121 0.6982 0.069 Uiso 1 1 calc R
C13 C 0.98803(19) 0.09746(17) 0.82575(16) 0.0483(5) Uani 1 1 d .
C14 C 0.6862(2) 0.0684(2) 1.1513(2) 0.0747(7) Uani 1 1 d .
H14A H 0.6101 0.0954 1.1793 0.090 Uiso 1 1 calc R
H14B H 0.7236 0.0212 1.2078 0.090 Uiso 1 1 calc R
C15 C 0.7647(2) 0.17001(19) 1.1237(2) 0.0617(6) Uani 1 1 d .
H15A H 0.7763 0.2157 1.1900 0.074 Uiso 1 1 calc R
H15B H 0.7235 0.2184 1.0705 0.074 Uiso 1 1 calc R
C16 C 0.8728(2) 0.30622(19) 0.9398(2) 0.0714(7) Uani 1 1 d .
H16A H 0.9249 0.3545 0.8953 0.086 Uiso 1 1 calc R
H16B H 0.8127 0.3557 0.9728 0.086 Uiso 1 1 calc R
C17 C 0.9451(2) 0.24856(19) 1.0301(2) 0.0595(6) Uani 1 1 d .
H17A H 0.9561 0.3033 1.0900 0.071 Uiso 1 1 calc R
H17B H 1.0234 0.2296 1.0012 0.071 Uiso 1 1 calc R
C18 C 0.9732(4) 0.1540(3) 1.2769(2) 0.1134(13) Uani 1 1 d .
H18A H 0.9967 0.2325 1.2622 0.170 Uiso 1 1 calc R
H18B H 1.0306 0.1184 1.3250 0.170 Uiso 1 1 calc R
H18C H 0.8963 0.1536 1.3117 0.170 Uiso 1 1 calc R
C19 C 0.9670(2) 0.0862(2) 1.16814(18) 0.0692(7) Uani 1 1 d .
H19A H 0.9382 0.0088 1.1843 0.083 Uiso 1 1 calc R
H19B H 1.0474 0.0786 1.1395 0.083 Uiso 1 1 calc R
C20 C 0.88799(18) 0.13795(17) 1.07649(17) 0.0482(5) Uani 1 1 d .
C21 C 0.87730(17) 0.04613(16) 0.97937(15) 0.0449(4) Uani 1 1 d .
N1 N 0.87287(15) 0.10454(14) 0.87127(14) 0.0485(4) Uani 1 1 d .
N4 N 0.78234(17) -0.03718(15) 1.00366(15) 0.0594(5) Uani 1 1 d .
O5 O 0.7728(2) -0.22414(15) 1.06851(19) 0.1034(8) Uani 1 1 d .

loop_
_atom_site_aniso_label
_atom_site_aniso_U_11
_atom_site_aniso_U_22
_atom_site_aniso_U_33
_atom_site_aniso_U_23
_atom_site_aniso_U_13
_atom_site_aniso_U_12
C2 0.0577(12) 0.0679(14) 0.0693(14) 0.0231(12) -0.0013(12) 0.0139(11)
C3 0.0612(14) 0.0720(16) 0.0937(18) 0.0065(15) 0.0151(14) -0.0172(12)
C5 0.1055(19) 0.0470(12) 0.0603(14) -0.0003(11) 0.0155(14) -0.0097(13)
C6 0.1039(19) 0.0422(11) 0.0571(13) 0.0020(10) 0.0082(14) 0.0185(12)
C7 0.0667(12) 0.0425(10) 0.0421(9) -0.0021(8) -0.0022(10) 0.0112(9)
C8 0.0585(11) 0.0419(9) 0.0475(10) -0.0089(9) -0.0009(9) 0.0054(9)
C9 0.0685(14) 0.0537(12) 0.0685(14) -0.0135(11) 0.0041(12) 0.0139(11)
C10 0.0642(14) 0.0662(14) 0.0738(15) -0.0244(13) 0.0190(12) -0.0010(12)
C11 0.0777(16) 0.0651(14) 0.0563(13) -0.0100(11) 0.0136(12) -0.0166(13)
C12 0.0655(14) 0.0570(12) 0.0499(11) 0.0018(10) -0.0008(11) -0.0088(11)
C13 0.0554(11) 0.0463(10) 0.0433(9) -0.0046(8) -0.0031(9) -0.0045(9)
C14 0.0651(14) 0.0784(17) 0.0806(17) 0.0101(14) 0.0245(13) 0.0040(13)
C15 0.0587(12) 0.0584(12) 0.0681(14) -0.0008(11) 0.0123(12) 0.0108(11)
C16 0.0750(15) 0.0447(11) 0.0945(18) 0.0147(13) 0.0174(15) 0.0096(12)
C17 0.0598(12) 0.0468(10) 0.0720(15) -0.0132(11) 0.0072(11) -0.0038(10)
C18 0.129(3) 0.149(3) 0.0622(17) -0.035(2) -0.021(2) 0.026(3)
C19 0.0742(15) 0.0830(16) 0.0503(12) -0.0115(12) -0.0098(12) 0.0200(14)
C20 0.0492(10) 0.0448(10) 0.0504(11) -0.0062(9) 0.0008(9) 0.0068(9)
C21 0.0494(10) 0.0388(9) 0.0465(10) 0.0026(8) -0.0009(9) -0.0001(8)
N1 0.0488(9) 0.0503(9) 0.0463(9) 0.0076(7) -0.0043(8) -0.0008(8)
N4 0.0676(11) 0.0464(9) 0.0643(11) 0.0028(9) 0.0077(9) -0.0116(9)
O5 0.154(2) 0.0506(9) 0.1051(15) 0.0111(10) 0.0386(15) -0.0229(12)

loop_
_atom_type_symbol
_atom_type_description
_atom_type_scat_dispersion_real
_atom_type_scat_dispersion_imag
_atom_type_scat_source
C C 0.0033 0.0000 'International Tables Vol C Tables 4.2.6.8 and 6.1.1.4'
H H 0.0000 0.0000 'International Tables Vol C Tables 4.2.6.8 and 6.1.1.4'
N N 0.0061 0.0000 'International Tables Vol C Tables 4.2.6.8 and 6.1.1.4'
O O 0.0106 0.0000 'International Tables Vol C Tables 4.2.6.8 and 6.1.1.4'

loop_
_geom_angle_atom_site_label_1
_geom_angle_atom_site_label_2
_geom_angle_atom_site_label_3
_geom_angle
N1 C2 C16 111.71(18)
N1 C2 H2A 109.3
C16 C2 H2A 109.3
N1 C2 H2B 109.3
C16 C2 H2B 109.3
H2A C2 H2B 107.9
N4 C3 C14 109.6(2)
N4 C3 H3A 109.8
C14 C3 H3A 109.8
N4 C3 H3B 109.8
C14 C3 H3B 109.8
H3A C3 H3B 108.2
O5 C5 N4 124.1(3)
O5 C5 C6 128.3(3)
N4 C5 C6 107.4(2)
C7 C6 C5 108.7(2)
C7 C6 H6 125.7
C5 C6 H6 125.7
C6 C7 C8 137.11(19)
C6 C7 C21 110.1(2)
C8 C7 C21 107.86(16)
C9 C8 C13 121.3(2)
C9 C8 C7 133.0(2)
C13 C8 C7 105.16(17)
C10 C9 C8 118.0(2)
C10 C9 H9 121.0
C8 C9 H9 121.0
C9 C10 C11 120.5(2)
C9 C10 H10 119.7
C11 C10 H10 119.7
C12 C11 C10 122.3(2)
C12 C11 H11 118.8
C10 C11 H11 118.8
C11 C12 C13 117.5(2)
C11 C12 H12 121.3
C13 C12 H12 121.3
C12 C13 C8 120.3(2)
C12 C13 N1 127.2(2)
C8 C13 N1 112.34(18)
C15 C14 C3 108.6(2)
C15 C14 H14A 110.0
C3 C14 H14A 110.0
C15 C14 H14B 110.0
C3 C14 H14B 110.0
H14A C14 H14B 108.3
C14 C15 C20 114.84(19)
C14 C15 H15A 108.6
C20 C15 H15A 108.6
C14 C15 H15B 108.6
C20 C15 H15B 108.6
H15A C15 H15B 107.5
C17 C16 C2 111.30(18)
C17 C16 H16A 109.4
C2 C16 H16A 109.4
C17 C16 H16B 109.4
C2 C16 H16B 109.4
H16A C16 H16B 108.0
C16 C17 C20 113.98(19)
C16 C17 H17A 108.8
C20 C17 H17A 108.8
C16 C17 H17B 108.8
C20 C17 H17B 108.8
H17A C17 H17B 107.7
C19 C18 H18A 109.5
C19 C18 H18B 109.5
H18A C18 H18B 109.5
C19 C18 H18C 109.5
H18A C18 H18C 109.5
H18B C18 H18C 109.5
C18 C19 C20 116.6(2)
C18 C19 H19A 108.1
C20 C19 H19A 108.1
C18 C19 H19B 108.1
C20 C19 H19B 108.1
H19A C19 H19B 107.3
C17 C20 C15 108.07(17)
C17 C20 C19 110.27(19)
C15 C20 C19 109.93(19)
C17 C20 C21 108.39(16)
C15 C20 C21 111.58(17)
C19 C20 C21 108.59(16)
N4 C21 N1 117.04(16)
N4 C21 C7 100.94(15)
N1 C21 C7 100.81(15)
N4 C21 C20 110.13(16)
N1 C21 C20 110.85(15)
C7 C21 C20 116.74(15)
C13 N1 C2 117.40(17)
C13 N1 C21 106.93(15)
C2 N1 C21 117.21(17)
C5 N4 C3 120.3(2)
C5 N4 C21 110.20(19)
C3 N4 C21 122.46(17)

loop_
_geom_bond_atom_site_label_1
_geom_bond_atom_site_label_2
_geom_bond_distance
C2 N1 1.465(3)
C2 C16 1.522(4)
C2 H2A 0.9700
C2 H2B 0.9700
C3 N4 1.454(3)
C3 C14 1.506(4)
C3 H3A 0.9700
C3 H3B 0.9700
C5 O5 1.228(3)
C5 N4 1.374(3)
C5 C6 1.460(4)
C6 C7 1.334(3)
C6 H6 0.9300
C7 C8 1.444(3)
C7 C21 1.519(3)
C8 C9 1.387(3)
C8 C13 1.393(3)
C9 C10 1.377(3)
C9 H9 0.9300
C10 C11 1.380(3)
C10 H10 0.9300
C11 C12 1.376(3)
C11 H11 0.9300
C12 C13 1.391(3)
C12 H12 0.9300
C13 N1 1.406(3)
C14 C15 1.504(3)
C14 H14A 0.9700
C14 H14B 0.9700
C15 C20 1.541(3)
C15 H15A 0.9700
C15 H15B 0.9700
C16 C17 1.516(4)
C16 H16A 0.9700
C16 H16B 0.9700
C17 C20 1.535(3)
C17 H17A 0.9700
C17 H17B 0.9700
C18 C19 1.535(4)
C18 H18A 0.9600
C18 H18B 0.9600
C18 H18C 0.9600
C19 C20 1.541(3)
C19 H19A 0.9700
C19 H19B 0.9700
C20 C21 1.589(3)
C21 N4 1.465(3)
C21 N1 1.474(2)

loop_
_geom_torsion_atom_site_label_1
_geom_torsion_atom_site_label_2
_geom_torsion_atom_site_label_3
_geom_torsion_atom_site_label_4
_geom_torsion
O5 C5 C6 C7 -179.9(3)
N4 C5 C6 C7 4.8(3)
C5 C6 C7 C8 -144.8(3)
C5 C6 C7 C21 6.0(3)
C6 C7 C8 C9 -37.1(4)
C21 C7 C8 C9 171.6(2)
C6 C7 C8 C13 134.0(3)
C21 C7 C8 C13 -17.3(2)
C13 C8 C9 C10 0.6(3)
C7 C8 C9 C10 170.6(2)
C8 C9 C10 C11 0.5(3)
C9 C10 C11 C12 -0.4(3)
C10 C11 C12 C13 -0.9(3)
C11 C12 C13 C8 2.0(3)
C11 C12 C13 N1 -172.97(19)
C9 C8 C13 C12 -1.9(3)
C7 C8 C13 C12 -174.31(18)
C9 C8 C13 N1 173.74(18)
C7 C8 C13 N1 1.4(2)
N4 C3 C14 C15 56.5(3)
C3 C14 C15 C20 -58.7(3)
N1 C2 C16 C17 -22.4(3)
C2 C16 C17 C20 -36.7(3)
C16 C17 C20 C15 -59.4(2)
C16 C17 C20 C19 -179.53(19)
C16 C17 C20 C21 61.7(2)
C14 C15 C20 C17 168.0(2)
C14 C15 C20 C19 -71.6(3)
C14 C15 C20 C21 49.0(3)
C18 C19 C20 C17 70.2(3)
C18 C19 C20 C15 -48.9(3)
C18 C19 C20 C21 -171.2(2)
C6 C7 C21 N4 -13.5(2)
C8 C7 C21 N4 146.06(16)
C6 C7 C21 N1 -134.09(18)
C8 C7 C21 N1 25.51(19)
C6 C7 C21 C20 105.8(2)
C8 C7 C21 C20 -94.61(19)
C17 C20 C21 N4 -156.10(16)
C15 C20 C21 N4 -37.2(2)
C19 C20 C21 N4 84.1(2)
C17 C20 C21 N1 -25.0(2)
C15 C20 C21 N1 93.9(2)
C19 C20 C21 N1 -144.79(19)
C17 C20 C21 C7 89.6(2)
C15 C20 C21 C7 -151.48(18)
C19 C20 C21 C7 -30.2(2)
C12 C13 N1 C2 -35.1(3)
C8 C13 N1 C2 149.61(18)
C12 C13 N1 C21 -169.2(2)
C8 C13 N1 C21 15.5(2)
C16 C2 N1 C13 -67.9(3)
C16 C2 N1 C21 61.5(2)
N4 C21 N1 C13 -132.49(18)
C7 C21 N1 C13 -24.17(18)
C20 C21 N1 C13 100.08(17)
N4 C21 N1 C2 93.3(2)
C7 C21 N1 C2 -158.38(17)
C20 C21 N1 C2 -34.1(2)
O5 C5 N4 C3 19.2(4)
C6 C5 N4 C3 -165.3(2)
O5 C5 N4 C21 170.5(2)
C6 C5 N4 C21 -14.0(3)
C14 C3 N4 C5 94.0(3)
C14 C3 N4 C21 -53.7(3)
N1 C21 N4 C5 124.78(19)
C7 C21 N4 C5 16.5(2)
C20 C21 N4 C5 -107.5(2)
N1 C21 N4 C3 -84.7(2)
C7 C21 N4 C3 167.1(2)
C20 C21 N4 C3 43.1(3)
